data_2206346
loop_
_publ_author_name
'Mi, Jin-Xiao'
'Wang, Cheng-Xin'
'Wei, Zan-Bin'
'Chen, Fu-Jin'
'Xu, Chun-Yan'
'Mao, Shao-Yu'

_publ_section_title
;
 K~2~Fe[H(HPO~4~)~2~]F~2~
;
_journal_issue 8
_journal_name_full 'Acta Crystallographica Section E'
_journal_page_first i143
_journal_page_last i145
_journal_paper_doi 10.1107/S1600536805020635
_journal_volume 61
_journal_year 2005
_chemical_formula_iupac 'K2 Fe [H (H P O4)2] F2'
_chemical_formula_structural 'K2 Fe [H (H P O4)2] F2'
_chemical_formula_sum 'F2 Fe H3 K2 O8 P2'
_chemical_formula_weight 365.01
_chemical_name_systematic
;
dipotassium iron(III) {hydrogen bis[hydrogenphosphate(V)]} difluoride
;
_space_group_IT_number 14
_symmetry_cell_setting monoclinic
_symmetry_space_group_name_Hall '-P 2ybc'
_symmetry_space_group_name_H-M 'P 1 21/c 1'
_atom_sites_solution_hydrogens geom
_atom_sites_solution_primary direct
_atom_sites_solution_secondary difmap
_audit_creation_method SHELXL97
_cell_angle_alpha 90.00
_cell_angle_beta 92.845(2)
_cell_angle_gamma 90.00
_cell_formula_units_Z 2
_cell_length_a 4.7586(10)
_cell_length_b 8.2530(17)
_cell_length_c 10.758(2)
_cell_measurement_reflns_used 4590
_cell_measurement_temperature 295(2)
_cell_measurement_theta_max 28.30
_cell_measurement_theta_min 3
_cell_volume 421.98(15)
_computing_cell_refinement 'SAINT (Bruker, 2001)'
_computing_data_collection 'SMART (Bruker, 2001)'
_computing_data_reduction SAINT
_computing_molecular_graphics 'DIAMOND (Brandenburg, 2001)'
_computing_publication_material SHELXL97
_computing_structure_refinement 'SHELXL97 (Sheldrick, 1997)'
_computing_structure_solution 'SHELXS97 (Sheldrick, 1997)'
_diffrn_ambient_temperature 295(2)
_diffrn_measured_fraction_theta_full 0.963
_diffrn_measured_fraction_theta_max 0.963
_diffrn_measurement_device_type 'Bruker SMART CCD area-detector'
_diffrn_measurement_method \w
_diffrn_radiation_monochromator graphite
_diffrn_radiation_source 'fine-focus sealed tube'
_diffrn_radiation_type MoK\a
_diffrn_radiation_wavelength 0.71073
_diffrn_reflns_av_R_equivalents 0.0221
_diffrn_reflns_av_sigmaI/netI 0.0193
_diffrn_reflns_limit_h_max 6
_diffrn_reflns_limit_h_min -6
_diffrn_reflns_limit_k_max 10
_diffrn_reflns_limit_k_min -10
_diffrn_reflns_limit_l_max 14
_diffrn_reflns_limit_l_min -14
_diffrn_reflns_number 4590
_diffrn_reflns_theta_full 28.30
_diffrn_reflns_theta_max 28.30
_diffrn_reflns_theta_min 3.11
_diffrn_standards_decay_% 0
_diffrn_standards_interval_count 0
_diffrn_standards_interval_time 0
_diffrn_standards_number 0
_exptl_absorpt_coefficient_mu 3.211
_exptl_absorpt_correction_T_max 0.7832
_exptl_absorpt_correction_T_min 0.4171
_exptl_absorpt_correction_type multi-scan
_exptl_absorpt_process_details '(SADABS; Sheldrick, 1996)'
_exptl_crystal_colour 'pale pink'
_exptl_crystal_density_diffrn 2.873
_exptl_crystal_density_method 'not measured'
_exptl_crystal_description prism
_exptl_crystal_F_000 358
_exptl_crystal_size_max 0.33
_exptl_crystal_size_mid 0.26
_exptl_crystal_size_min 0.08
_refine_diff_density_max 0.327
_refine_diff_density_min -0.318
_refine_ls_extinction_coef 0.035(3)
_refine_ls_extinction_expression Fc^*^=kFc[1+0.001xFc^2^\l^3^/sin(2\q)]^-1/4^
_refine_ls_extinction_method 'SHELXL97 (Sheldrick, 1997)'
_refine_ls_goodness_of_fit_ref 1.272
_refine_ls_hydrogen_treatment refU
_refine_ls_matrix_type full
_refine_ls_number_parameters 73
_refine_ls_number_reflns 1012
_refine_ls_number_restraints 0
_refine_ls_restrained_S_all 1.272
_refine_ls_R_factor_all 0.0232
_refine_ls_R_factor_gt 0.0231
_refine_ls_shift/su_max 0.001
_refine_ls_shift/su_mean 0.000
_refine_ls_structure_factor_coef Fsqd
_refine_ls_weighting_details 'calc w = 1/[\s^2^(Fo^2^)+(0.0241P)^2^+0.5078P] where P = (Fo^2^+2Fc^2^)/3'
_refine_ls_weighting_scheme calc
_refine_ls_wR_factor_gt 0.0636
_refine_ls_wR_factor_ref 0.0637
_reflns_number_gt 1011
_reflns_number_total 1012
_reflns_threshold_expression I>2\s(I)
_cod_data_source_file br6201.cif
_cod_data_source_block I
_cod_original_cell_volume 421.97(15)
_cod_original_sg_symbol_H-M 'P 21/c'
_cod_database_code 2206346
_cod_database_fobs_code 2206346

loop_
_symmetry_equiv_pos_as_xyz
'x, y, z'
'-x, y+1/2, -z+1/2'
'-x, -y, -z'
'x, -y-1/2, z-1/2'

loop_
_atom_site_label
_atom_site_fract_x
_atom_site_fract_y
_atom_site_fract_z
_atom_site_U_iso_or_equiv
_atom_site_adp_type
_atom_site_calc_flag
_atom_site_refinement_flags
_atom_site_occupancy
_atom_site_type_symbol
Fe1 0.5000 0.0000 0.0000 0.01019(15) Uani d S 1 Fe
P1 0.98546(10) 0.75976(6) 0.91368(5) 0.01088(16) Uani d . 1 P
K1 0.50465(11) 0.10069(6) 0.33248(5) 0.02184(16) Uani d . 1 K
F1 0.3227(3) 0.09144(15) 0.85181(11) 0.0159(3) Uani d . 1 F
O1 0.2445(3) 0.80846(18) 0.98918(14) 0.0145(3) Uani d . 1 O
O2 0.7682(3) 0.88937(18) 0.89246(14) 0.0143(3) Uani d . 1 O
O3 0.8489(3) 0.61110(18) 0.96974(16) 0.0179(3) Uani d . 1 O
O4 0.0946(3) 0.7080(2) 0.78368(15) 0.0203(3) Uani d . 1 O
H1 -0.0280 0.6572 0.7383 0.023(7) Uiso d . 1 H
H2 0.9460 0.5261 0.9938 0.023(16) Uiso d P 0.50 H

loop_
_atom_site_aniso_label
_atom_site_aniso_U_11
_atom_site_aniso_U_22
_atom_site_aniso_U_33
_atom_site_aniso_U_12
_atom_site_aniso_U_13
_atom_site_aniso_U_23
Fe1 0.0107(2) 0.0103(2) 0.0094(2) 0.00032(13) -0.00137(14) 0.00040(13)
P1 0.0109(3) 0.0099(3) 0.0118(3) -0.00015(17) -0.00008(19) -0.00124(17)
K1 0.0254(3) 0.0234(3) 0.0165(3) 0.00490(18) -0.00089(19) -0.00102(18)
F1 0.0169(6) 0.0178(6) 0.0127(6) 0.0022(5) -0.0032(5) 0.0034(5)
O1 0.0138(7) 0.0131(7) 0.0161(7) -0.0017(5) -0.0034(5) 0.0000(5)
O2 0.0149(7) 0.0147(7) 0.0133(7) 0.0034(5) 0.0000(6) 0.0008(5)
O3 0.0152(7) 0.0120(7) 0.0265(8) -0.0019(5) 0.0010(6) 0.0041(6)
O4 0.0168(7) 0.0280(9) 0.0162(8) -0.0020(6) 0.0028(6) -0.0098(7)

loop_
_atom_type_symbol
_atom_type_description
_atom_type_scat_dispersion_real
_atom_type_scat_dispersion_imag
_atom_type_scat_source
H H 0.0000 0.0000 'International Tables Vol C Tables 4.2.6.8 and 6.1.1.4'
Fe Fe 0.3463 0.8444 'International Tables Vol C Tables 4.2.6.8 and 6.1.1.4'
K K 0.2009 0.2494 'International Tables Vol C Tables 4.2.6.8 and 6.1.1.4'
O O 0.0106 0.0060 'International Tables Vol C Tables 4.2.6.8 and 6.1.1.4'
P P 0.1023 0.0942 'International Tables Vol C Tables 4.2.6.8 and 6.1.1.4'
F F 0.0171 0.0103 'International Tables Vol C Tables 4.2.6.8 and 6.1.1.4'

loop_
_geom_angle_atom_site_label_1
_geom_angle_atom_site_label_2
_geom_angle_atom_site_label_3
_geom_angle_site_symmetry_1
_geom_angle_site_symmetry_3
_geom_angle
_geom_angle_publ_flag
F1 Fe1 F1 3_656 1_554 180.00(8) yes
F1 Fe1 O2 3_656 3_666 88.03(6) yes
F1 Fe1 O2 1_554 3_666 91.97(6) yes
F1 Fe1 O2 3_656 1_544 91.97(6) yes
F1 Fe1 O2 1_554 1_544 88.03(6) yes
O2 Fe1 O2 3_666 1_544 180.00(9) yes
F1 Fe1 O1 3_656 3_666 91.23(6) yes
F1 Fe1 O1 1_554 3_666 88.77(6) yes
O2 Fe1 O1 3_666 3_666 90.52(6) yes
O2 Fe1 O1 1_544 3_666 89.48(6) yes
F1 Fe1 O1 3_656 1_544 88.77(6) yes
F1 Fe1 O1 1_554 1_544 91.23(6) yes
O2 Fe1 O1 3_666 1_544 89.48(6) yes
O2 Fe1 O1 1_544 1_544 90.52(6) yes
O1 Fe1 O1 3_666 1_544 180.00(10) yes
F1 Fe1 K1 3_656 . 45.50(4) no
F1 Fe1 K1 1_554 . 134.50(4) no
O2 Fe1 K1 3_666 . 45.70(4) no
O2 Fe1 K1 1_544 . 134.30(4) no
O1 Fe1 K1 3_666 . 77.85(4) no
O1 Fe1 K1 1_544 . 102.15(4) no
F1 Fe1 K1 3_656 3_655 134.50(4) no
F1 Fe1 K1 1_554 3_655 45.50(4) no
O2 Fe1 K1 3_666 3_655 134.30(4) no
O2 Fe1 K1 1_544 3_655 45.70(4) no
O1 Fe1 K1 3_666 3_655 102.15(4) no
O1 Fe1 K1 1_544 3_655 77.85(4) no
K1 Fe1 K1 . 3_655 180.0 no
F1 Fe1 K1 3_656 4_565 136.89(4) no
F1 Fe1 K1 1_554 4_565 43.11(4) no
O2 Fe1 K1 3_666 4_565 84.00(5) no
O2 Fe1 K1 1_544 4_565 96.00(5) no
O1 Fe1 K1 3_666 4_565 46.73(4) no
O1 Fe1 K1 1_544 4_565 133.27(4) no
K1 Fe1 K1 . 4_565 105.601(12) no
K1 Fe1 K1 3_655 4_565 74.399(12) no
F1 Fe1 K1 3_656 2_645 43.11(4) no
F1 Fe1 K1 1_554 2_645 136.89(4) no
O2 Fe1 K1 3_666 2_645 96.00(5) no
O2 Fe1 K1 1_544 2_645 84.00(5) no
O1 Fe1 K1 3_666 2_645 133.27(4) no
O1 Fe1 K1 1_544 2_645 46.73(4) no
K1 Fe1 K1 . 2_645 74.399(12) no
K1 Fe1 K1 3_655 2_645 105.601(12) no
K1 Fe1 K1 4_565 2_645 180.000(8) no
O1 P1 O2 1_655 . 115.76(9) yes
O1 P1 O3 1_655 . 110.90(9) yes
O2 P1 O3 . . 109.27(9) yes
O1 P1 O4 1_655 1_655 104.82(9) yes
O2 P1 O4 . 1_655 108.30(9) yes
O3 P1 O4 . 1_655 107.37(10) yes
O1 P1 K1 1_655 3_666 142.45(7) no
O3 P1 K1 . 3_666 105.82(7) no
O4 P1 K1 1_655 3_666 70.50(7) no
O2 P1 K1 . 2_756 140.23(6) no
O3 P1 K1 . 2_756 72.98(7) no
O4 P1 K1 1_655 2_756 108.54(7) no
K1 P1 K1 3_666 2_756 178.257(16) no
O1 P1 K1 1_655 4_566 143.06(7) no
O2 P1 K1 . 4_566 96.89(6) no
O4 P1 K1 1_655 4_566 78.83(7) no
K1 P1 K1 3_666 4_566 74.027(15) no
K1 P1 K1 2_756 4_566 104.413(19) no
O1 P1 K1 1_655 3_766 76.30(6) no
O2 P1 K1 . 3_766 97.77(6) no
O3 P1 K1 . 3_766 143.73(7) no
K1 P1 K1 3_666 3_766 78.90(2) no
K1 P1 K1 2_756 3_766 101.29(2) no
K1 P1 K1 4_566 3_766 117.703(18) no
O2 K1 F1 3_666 4_565 84.15(4) no
O2 K1 F1 3_666 3_656 60.53(4) no
F1 K1 F1 4_565 3_656 136.16(3) no
O2 K1 O3 3_666 4_565 138.14(5) no
F1 K1 O3 4_565 4_565 137.48(4) no
F1 K1 O3 3_656 4_565 80.06(5) no
O2 K1 O3 3_666 2_646 113.85(5) no
F1 K1 O3 4_565 2_646 72.71(4) no
F1 K1 O3 3_656 2_646 143.02(5) no
O3 K1 O3 4_565 2_646 88.61(5) no
O2 K1 O1 3_666 2_646 140.27(5) no
F1 K1 O1 4_565 2_646 59.79(4) no
F1 K1 O1 3_656 2_646 136.82(5) no
O3 K1 O1 4_565 2_646 78.48(5) no
O3 K1 O1 2_646 2_646 73.13(5) no
O2 K1 O4 3_666 3_666 83.74(5) no
F1 K1 O4 4_565 3_666 74.51(5) no
F1 K1 O4 3_656 3_666 76.45(5) no
O3 K1 O4 4_565 3_666 101.23(5) no
O3 K1 O4 2_646 3_666 140.51(5) no
O1 K1 O4 2_646 3_666 71.65(5) no
O2 K1 O4 3_666 4_565 67.53(4) no
F1 K1 O4 4_565 4_565 124.13(4) no
F1 K1 O4 3_656 4_565 67.75(4) no
O3 K1 O4 4_565 4_565 85.73(5) no
O3 K1 O4 2_646 4_565 76.43(5) no
O1 K1 O4 2_646 4_565 145.85(5) no
O4 K1 O4 3_666 4_565 141.79(3) no
O2 K1 P1 3_666 3_666 21.53(3) no
F1 K1 P1 4_565 3_666 63.88(3) no
F1 K1 P1 3_656 3_666 81.86(3) no
O3 K1 P1 4_565 3_666 158.54(4) no
O3 K1 P1 2_646 3_666 99.06(4) no
O1 K1 P1 2_646 3_666 122.90(4) no
O4 K1 P1 3_666 3_666 85.59(4) no
O4 K1 P1 4_565 3_666 76.76(3) no
O2 K1 Fe1 3_666 . 31.91(3) no
F1 K1 Fe1 4_565 . 107.58(3) no
F1 K1 Fe1 3_656 . 30.51(3) no
O3 K1 Fe1 4_565 . 110.56(4) no
O3 K1 Fe1 2_646 . 141.12(4) no
O1 K1 Fe1 2_646 . 142.10(4) no
O4 K1 Fe1 3_666 . 70.49(3) no
O4 K1 Fe1 4_565 . 71.90(3) no
P1 K1 Fe1 3_666 . 52.280(14) no
O2 K1 Fe1 3_666 2_655 113.00(4) no
F1 K1 Fe1 4_565 2_655 29.14(3) no
F1 K1 Fe1 3_656 2_655 151.31(3) no
O3 K1 Fe1 4_565 2_655 108.37(4) no
O3 K1 Fe1 2_646 2_655 65.63(3) no
O1 K1 Fe1 2_646 2_655 31.28(3) no
O4 K1 Fe1 3_666 2_655 75.01(4) no
O4 K1 Fe1 4_565 2_655 138.64(3) no
P1 K1 Fe1 3_666 2_655 93.026(17) no
Fe1 K1 Fe1 . 2_655 131.766(15) no
O2 K1 P1 3_666 2_746 154.07(4) no
F1 K1 P1 4_565 2_746 79.33(3) no
F1 K1 P1 3_656 2_746 121.65(3) no
O3 K1 P1 4_565 2_746 59.67(4) no
O3 K1 P1 2_646 2_746 80.10(4) no
O1 K1 P1 2_646 2_746 19.69(3) no
O4 K1 P1 3_666 2_746 72.69(4) no
O4 K1 P1 4_565 2_746 138.39(3) no
P1 K1 P1 3_666 2_746 141.260(18) no
Fe1 K1 P1 . 2_746 138.757(18) no
Fe1 K1 P1 2_655 2_746 50.972(12) no
Fe1 F1 K1 1_556 4_566 107.74(5) no
Fe1 F1 K1 1_556 3_656 103.99(5) no
K1 F1 K1 4_566 3_656 112.74(5) no
P1 O1 Fe1 1_455 1_566 136.70(10) yes
P1 O1 K1 1_455 2_656 121.30(8) no
Fe1 O1 K1 1_566 2_656 101.99(6) no
P1 O2 Fe1 . 1_566 134.28(10) yes
P1 O2 K1 . 3_666 117.24(8) no
Fe1 O2 K1 1_566 3_666 102.39(6) no
P1 O3 K1 . 4_566 123.26(9) no
P1 O3 K1 . 2_656 127.82(9) no
K1 O3 K1 4_566 2_656 91.39(5) no
P1 O3 H2 . . 122.27(14) yes
K1 O3 H2 4_566 . 86.63(11) no
K1 O3 H2 2_656 . 94.58(12) no
P1 O4 K1 1_455 3_666 120.17(9) no
P1 O4 K1 1_455 4_566 106.99(8) no
K1 O4 K1 3_666 4_566 95.58(5) no
P1 O4 H1 1_455 . 113.31(14) yes
K1 O4 H1 3_666 . 118.76(13) no
K1 O4 H1 4_566 . 95.49(13) no

loop_
_geom_bond_atom_site_label_1
_geom_bond_atom_site_label_2
_geom_bond_site_symmetry_2
_geom_bond_distance
_geom_bond_publ_flag
Fe1 F1 3_656 1.9208(12) yes
Fe1 F1 1_554 1.9208(12) yes
Fe1 O2 3_666 1.9867(15) yes
Fe1 O2 1_544 1.9867(15) yes
Fe1 O1 3_666 1.9942(15) yes
Fe1 O1 1_544 1.9942(15) yes
Fe1 K1 . 3.6710(9) no
Fe1 K1 3_655 3.6710(9) no
Fe1 K1 4_565 3.7567(8) no
Fe1 K1 2_645 3.7567(8) no
P1 O1 1_655 1.4970(15) yes
P1 O2 . 1.4974(15) yes
P1 O3 . 1.5265(16) yes
P1 O4 1_655 1.5748(16) yes
P1 K1 3_666 3.6284(9) no
P1 K1 2_756 3.7961(9) no
P1 K1 4_566 3.8274(9) no
P1 K1 3_766 3.8554(9) no
K1 O2 3_666 2.6900(16) yes
K1 F1 4_565 2.6957(15) yes
K1 F1 3_656 2.6984(14) yes
K1 O3 4_565 2.7711(17) yes
K1 O3 2_646 2.7785(18) yes
K1 O1 2_646 2.7963(16) yes
K1 O4 3_666 2.8156(18) yes
K1 O4 4_565 3.2362(19) yes
K1 P1 3_666 3.6284(8) no
K1 Fe1 2_655 3.7567(8) no
K1 P1 2_746 3.7961(9) no
F1 Fe1 1_556 1.9208(12) no
F1 K1 4_566 2.6957(15) no
F1 K1 3_656 2.6984(14) no
O1 P1 1_455 1.4970(15) no
O1 Fe1 1_566 1.9942(15) no
O1 K1 2_656 2.7963(16) no
O2 Fe1 1_566 1.9867(15) no
O2 K1 3_666 2.6900(16) no
O3 K1 4_566 2.7711(17) no
O3 K1 2_656 2.7785(18) no
O3 H2 . 0.8722 yes
O4 P1 1_455 1.5748(16) no
O4 K1 3_666 2.8156(18) no
O4 K1 4_566 3.2362(19) no
O4 H1 . 0.8521 yes

loop_
_geom_hbond_atom_site_label_D
_geom_hbond_atom_site_label_H
_geom_hbond_atom_site_label_A
_geom_hbond_site_symmetry_A
_geom_hbond_distance_DH
_geom_hbond_distance_HA
_geom_hbond_distance_DA
_geom_hbond_angle_DHA
_geom_hbond_publ_flag
O4 H1 F1 2_556 0.852 1.751 2.589(2) 168 yes
O3 H2 O3 3_767 0.872 1.533 2.400(2) 172 yes
